data_7717788
loop_
_publ_author_name
'Holzhauer, Laura'
'Shekhovtsev, Vitalii'
'Bruschi, Cecilia'
'Gunther, Mathis'
'Fuhr, Olaf'
'Hodapp, Patrick PH'
'Bizzarri, Claudia'
'Wenzel, Wolfgang'
'Jung, Nicole'
'Braese, Stefan'

_publ_section_title
;
 Identification of novel triazolylquinoxaline-based metal complexes
 supported by experimental and virtual screenings
;
_journal_name_full 'Dalton Transactions'
_journal_paper_doi 10.1039/D4DT02068E
_journal_year 2025
_chemical_formula_moiety 'C52 H39 Cu N5 O P2, B F4, 2(C5 H12)'
_chemical_formula_sum 'C62 H63 B Cu F4 N5 O P2'
_chemical_formula_weight 1106.46
_space_group_crystal_system triclinic
_space_group_IT_number 2
_space_group_name_Hall '-P 1'
_space_group_name_H-M_alt 'P -1'
_atom_sites_solution_hydrogens geom
_atom_sites_solution_primary dual
_audit_creation_date 2021-06-30
_audit_creation_method
;
Olex2 1.2
(compiled 2018.04.26 svn.r3504 for OlexSys, GUI svn.r5492)
;
_audit_update_record
;
2024-02-28 deposited with the CCDC.	2024-12-10 downloaded from the CCDC.
;
_cell_angle_alpha 77.662(3)
_cell_angle_beta 78.968(3)
_cell_angle_gamma 78.150(3)
_cell_formula_units_Z 2
_cell_length_a 12.1631(5)
_cell_length_b 14.7155(5)
_cell_length_c 16.7678(6)
_cell_measurement_reflns_used 20911
_cell_measurement_temperature 150
_cell_measurement_theta_max 64.19
_cell_measurement_theta_min 2.37
_cell_volume 2835.06(19)
_computing_molecular_graphics 'Olex2 (Dolomanov et al., 2009)'
_computing_publication_material 'Olex2 (Dolomanov et al., 2009)'
_computing_structure_refinement 'ShelXL (Sheldrick, 2015)'
_computing_structure_solution 'ShelXT (Sheldrick, 2015)'
_diffrn_ambient_temperature 150
_diffrn_detector EIGER4M
_diffrn_detector_area_resol_mean 13.33
_diffrn_detector_type Dectris
_diffrn_measured_fraction_theta_full 0.979
_diffrn_measured_fraction_theta_max 0.972
_diffrn_measurement_device 'Eulerian 4-circle diffractometer'
_diffrn_measurement_device_type 'STOE STADIVARI'
_diffrn_measurement_method 'rotation method, \w scans'
_diffrn_radiation_collimation '1.2 0.6 mm diameter'
_diffrn_radiation_monochromator 'Graded multilayer mirror'
_diffrn_radiation_probe x-ray
_diffrn_radiation_type GaK\a
_diffrn_radiation_wavelength 1.34143
_diffrn_reflns_av_R_equivalents 0.0441
_diffrn_reflns_av_unetI/netI 0.0696
_diffrn_reflns_Laue_measured_fraction_full 0.979
_diffrn_reflns_Laue_measured_fraction_max 0.972
_diffrn_reflns_limit_h_max 15
_diffrn_reflns_limit_h_min -15
_diffrn_reflns_limit_k_max 18
_diffrn_reflns_limit_k_min -16
_diffrn_reflns_limit_l_max 21
_diffrn_reflns_limit_l_min -10
_diffrn_reflns_number 33389
_diffrn_reflns_point_group_measured_fraction_full 0.979
_diffrn_reflns_point_group_measured_fraction_max 0.972
_diffrn_reflns_theta_full 53.597
_diffrn_reflns_theta_max 60.034
_diffrn_reflns_theta_min 2.375
_diffrn_source 'Metaljet D2'
_diffrn_source_current 2.860
_diffrn_source_power 0.200
_diffrn_source_target Ga
_diffrn_source_type 'Ga Metaljet D2'
_diffrn_source_voltage 70
_exptl_absorpt_coefficient_mu 2.732
_exptl_absorpt_correction_T_max 1.0000
_exptl_absorpt_correction_T_min 0.2363
_exptl_absorpt_correction_type multi-scan
_exptl_absorpt_process_details
;
STOE LANA, absorption correction by scaling of reflection intensities.
J. Koziskova, F. Hahn, J. Richter, J. Kozisek, "Comparison of different
absorption corrections on the model structure of tetrakis(\m~2~-acetato)-
diaqua-di-copper(II)", Acta Chimica Slovaca, vol. 9, no. 2, 2016, pp. 136 - 140.
;
_exptl_crystal_colour yellow
_exptl_crystal_colour_primary yellow
_exptl_crystal_density_diffrn 1.296
_exptl_crystal_description block
_exptl_crystal_F_000 1156
_exptl_crystal_size_max 0.12
_exptl_crystal_size_mid 0.1
_exptl_crystal_size_min 0.08
_refine_diff_density_max 1.277
_refine_diff_density_min -0.675
_refine_diff_density_rms 0.059
_refine_ls_extinction_method none
_refine_ls_goodness_of_fit_ref 0.960
_refine_ls_hydrogen_treatment constr
_refine_ls_matrix_type full
_refine_ls_number_parameters 686
_refine_ls_number_reflns 12423
_refine_ls_number_restraints 0
_refine_ls_restrained_S_all 0.960
_refine_ls_R_factor_all 0.0875
_refine_ls_R_factor_gt 0.0505
_refine_ls_shift/su_max 0.001
_refine_ls_shift/su_mean 0.000
_refine_ls_structure_factor_coef Fsqd
_refine_ls_weighting_details 'w=1/[\s^2^(Fo^2^)+(0.0816P)^2^] where P=(Fo^2^+2Fc^2^)/3'
_refine_ls_weighting_scheme calc
_refine_ls_wR_factor_gt 0.1257
_refine_ls_wR_factor_ref 0.1386
_reflns_Friedel_coverage 0.000
_reflns_number_gt 8096
_reflns_number_total 12423
_reflns_threshold_expression 'I > 2\s(I)'
_cod_data_source_file d4dt02068e3.cif
_cod_data_source_block cl1
_cod_database_code 7717788
_shelx_shelxl_version_number 2018/3
_shelx_space_group_comment
;
The symmetry employed for this shelxl refinement is uniquely defined
by the following loop, which should always be used as a source of
symmetry information in preference to the above space-group names.
They are only intended as comments.
;
_shelx_estimated_absorpt_t_max 0.811
_shelx_estimated_absorpt_t_min 0.735
_olex2_refinement_description
;
1. Fixed Uiso
 At 1.2 times of:
  All C(H) groups, All C(H,H) groups
 At 1.5 times of:
  All C(H,H,H) groups
2. Others
 Fixed Sof: C58A(0.5) H58A(0.5) H58B(0.5) H58C(0.5) C59A(0.5) H59A(0.5)
 H59B(0.5) C60A(0.5) H60A(0.5) H60B(0.5) C61A(0.5) H61A(0.5) H61B(0.5)
 C62A(0.5) H62A(0.5) H62B(0.5) H62C(0.5) C58B(0.5) H58D(0.5) H58E(0.5)
 H58F(0.5) C59B(0.5) H59C(0.5) H59D(0.5) C60B(0.5) H60C(0.5) H60D(0.5)
 C61B(0.5) H61C(0.5) H61D(0.5) C62B(0.5) H62D(0.5) H62E(0.5) H62F(0.5)
3.a Secondary CH2 refined with riding coordinates:
 C54(H54A,H54B), C55(H55A,H55B), C56(H56A,H56B), C59A(H59A,H59B), C60A(H60A,
 H60B), C61A(H61A,H61B), C59B(H59C,H59D), C60B(H60C,H60D), C61B(H61C,H61D)
3.b Aromatic/amide H refined with riding coordinates:
 C3(H3), C4(H4), C5(H5), C6(H6), C8(H8), C9(H9), C12(H12), C13(H13), C14(H14),
 C15(H15), C16(H16), C18(H18), C19(H19), C20(H20), C21(H21), C22(H22), C24(H24),
  C25(H25), C26(H26), C27(H27), C28(H28), C31(H31), C32(H32), C33(H33),
 C34(H34), C37(H37), C38(H38), C39(H39), C40(H40), C42(H42), C43(H43), C44(H44),
  C45(H45), C46(H46), C48(H48), C49(H49), C50(H50), C51(H51), C52(H52)
3.c Idealised Me refined as rotating group:
 C53(H53A,H53B,H53C), C57(H57A,H57B,H57C), C58A(H58A,H58B,H58C), C62A(H62A,
 H62B,H62C), C58B(H58D,H58E,H58F), C62B(H62D,H62E,H62F)
;
_olex2_submission_special_instructions 'No special instructions were received'

loop_
_space_group_symop_operation_xyz
'x, y, z'
'-x, -y, -z'

loop_
_atom_site_label
_atom_site_type_symbol
_atom_site_fract_x
_atom_site_fract_y
_atom_site_fract_z
_atom_site_U_iso_or_equiv
_atom_site_adp_type
_atom_site_occupancy
_atom_site_site_symmetry_order
_atom_site_calc_flag
_atom_site_refinement_flags_posn
_atom_site_refinement_flags_adp
_atom_site_refinement_flags_occupancy
_atom_site_disorder_assembly
_atom_site_disorder_group
Cu1 Cu 0.78778(3) 0.73238(3) 0.22979(2) 0.02390(11) Uani 1 1 d . . . . .
P1 P 0.87157(6) 0.84174(5) 0.13576(4) 0.02491(15) Uani 1 1 d . . . . .
P2 P 0.72067(6) 0.63191(4) 0.17884(4) 0.02483(15) Uani 1 1 d . . . . .
O1 O 0.68136(15) 0.80571(12) 0.05869(10) 0.0261(4) Uani 1 1 d . . . . .
N1 N 0.69719(18) 0.80089(15) 0.32349(12) 0.0259(5) Uani 1 1 d . . . . .
N2 N 0.6255(2) 0.91870(19) 0.44157(15) 0.0418(6) Uani 1 1 d . . . . .
N3 N 0.85429(19) 0.72868(15) 0.38541(13) 0.0276(5) Uani 1 1 d . . . . .
N4 N 0.89273(19) 0.68555(15) 0.31855(13) 0.0275(5) Uani 1 1 d . . . . .
N5 N 0.98504(19) 0.62643(15) 0.33224(13) 0.0287(5) Uani 1 1 d . . . . .
C1 C 0.5995(2) 0.86599(18) 0.32014(15) 0.0274(6) Uani 1 1 d . . . . .
C2 C 0.5625(2) 0.9244(2) 0.38018(16) 0.0332(6) Uani 1 1 d . . . . .
C3 C 0.4611(3) 0.9909(2) 0.37586(18) 0.0402(7) Uani 1 1 d . . . . .
H3 H 0.436309 1.030934 0.415677 0.048 Uiso 1 1 calc R . . . .
C4 C 0.3994(3) 0.9977(2) 0.31553(18) 0.0403(7) Uani 1 1 d . . . . .
H4 H 0.330528 1.041866 0.313398 0.048 Uiso 1 1 calc R . . . .
C5 C 0.4367(3) 0.9394(2) 0.25548(19) 0.0395(7) Uani 1 1 d . . . . .
H5 H 0.392674 0.945243 0.213011 0.047 Uiso 1 1 calc R . . . .
C6 C 0.5345(2) 0.8749(2) 0.25702(16) 0.0318(6) Uani 1 1 d . . . . .
H6 H 0.558567 0.836371 0.215969 0.038 Uiso 1 1 calc R . . . .
C7 C 0.7529(2) 0.79604(19) 0.38456(15) 0.0289(6) Uani 1 1 d . . . . .
C8 C 0.7179(3) 0.8553(2) 0.44399(18) 0.0403(8) Uani 1 1 d . . . . .
H8 H 0.762169 0.848966 0.486415 0.048 Uiso 1 1 calc R . . . .
C9 C 0.9252(2) 0.6951(2) 0.44239(16) 0.0322(6) Uani 1 1 d . . . . .
H9 H 0.918694 0.713099 0.494450 0.039 Uiso 1 1 calc R . . . .
C10 C 1.0080(2) 0.62970(19) 0.40888(15) 0.0280(6) Uani 1 1 d . . . . .
C11 C 1.1071(2) 0.5694(2) 0.44206(16) 0.0310(6) Uani 1 1 d . . . . .
C12 C 1.1390(3) 0.5829(2) 0.51302(17) 0.0392(7) Uani 1 1 d . . . . .
H12 H 1.096142 0.631672 0.540922 0.047 Uiso 1 1 calc R . . . .
C13 C 1.2328(3) 0.5259(2) 0.54372(19) 0.0450(8) Uani 1 1 d . . . . .
H13 H 1.254371 0.536078 0.592235 0.054 Uiso 1 1 calc R . . . .
C14 C 1.2951(3) 0.4544(2) 0.50389(19) 0.0436(8) Uani 1 1 d . . . . .
H14 H 1.359784 0.415640 0.524779 0.052 Uiso 1 1 calc R . . . .
C15 C 1.2633(3) 0.4392(2) 0.4337(2) 0.0439(8) Uani 1 1 d . . . . .
H15 H 1.305619 0.389466 0.406757 0.053 Uiso 1 1 calc R . . . .
C16 C 1.1695(3) 0.4966(2) 0.40241(18) 0.0361(7) Uani 1 1 d . . . . .
H16 H 1.147896 0.486095 0.354019 0.043 Uiso 1 1 calc R . . . .
C17 C 0.9917(2) 0.78593(18) 0.06948(16) 0.0271(6) Uani 1 1 d . . . . .
C18 C 1.0135(2) 0.81515(19) -0.01536(16) 0.0304(6) Uani 1 1 d . . . . .
H18 H 0.967089 0.869188 -0.041338 0.036 Uiso 1 1 calc R . . . .
C19 C 1.1030(3) 0.7657(2) -0.06265(19) 0.0377(7) Uani 1 1 d . . . . .
H19 H 1.117168 0.785819 -0.120842 0.045 Uiso 1 1 calc R . . . .
C20 C 1.1714(3) 0.6876(2) -0.0253(2) 0.0412(7) Uani 1 1 d . . . . .
H20 H 1.232959 0.654417 -0.057742 0.049 Uiso 1 1 calc R . . . .
C21 C 1.1503(3) 0.6576(2) 0.05915(19) 0.0396(7) Uani 1 1 d . . . . .
H21 H 1.197456 0.603792 0.084678 0.048 Uiso 1 1 calc R . . . .
C22 C 1.0607(2) 0.7056(2) 0.10682(18) 0.0337(6) Uani 1 1 d . . . . .
H22 H 1.045976 0.684203 0.164805 0.040 Uiso 1 1 calc R . . . .
C23 C 0.9287(2) 0.91998(19) 0.18269(16) 0.0288(6) Uani 1 1 d . . . . .
C24 C 1.0424(3) 0.9256(2) 0.17186(19) 0.0395(7) Uani 1 1 d . . . . .
H24 H 1.095961 0.887169 0.138466 0.047 Uiso 1 1 calc R . . . .
C25 C 1.0796(3) 0.9870(3) 0.2093(2) 0.0512(9) Uani 1 1 d . . . . .
H25 H 1.158120 0.990861 0.200568 0.061 Uiso 1 1 calc R . . . .
C26 C 1.0039(3) 1.0418(2) 0.2586(2) 0.0488(8) Uani 1 1 d . . . . .
H26 H 1.029339 1.083595 0.284290 0.059 Uiso 1 1 calc R . . . .
C27 C 0.8898(3) 1.0357(2) 0.2705(2) 0.0464(8) Uani 1 1 d . . . . .
H27 H 0.836802 1.073109 0.305060 0.056 Uiso 1 1 calc R . . . .
C28 C 0.8523(3) 0.9760(2) 0.23278(18) 0.0365(7) Uani 1 1 d . . . . .
H28 H 0.773537 0.973057 0.241051 0.044 Uiso 1 1 calc R . . . .
C29 C 0.7871(2) 0.92544(17) 0.06377(15) 0.0250(5) Uani 1 1 d . . . . .
C30 C 0.7040(2) 0.89737(18) 0.03211(15) 0.0255(6) Uani 1 1 d . . . . .
C31 C 0.6381(2) 0.96014(19) -0.02145(16) 0.0304(6) Uani 1 1 d . . . . .
H31 H 0.583827 0.939015 -0.043856 0.036 Uiso 1 1 calc R . . . .
C32 C 0.6518(3) 1.05396(19) -0.04212(17) 0.0339(7) Uani 1 1 d . . . . .
H32 H 0.605923 1.097691 -0.077981 0.041 Uiso 1 1 calc R . . . .
C33 C 0.7316(3) 1.08336(19) -0.01070(17) 0.0342(7) Uani 1 1 d . . . . .
H33 H 0.740439 1.147787 -0.024462 0.041 Uiso 1 1 calc R . . . .
C34 C 0.7993(2) 1.02014(19) 0.04085(16) 0.0321(6) Uani 1 1 d . . . . .
H34 H 0.855402 1.041553 0.061117 0.039 Uiso 1 1 calc R . . . .
C35 C 0.7461(2) 0.73411(18) 0.01847(15) 0.0252(6) Uani 1 1 d . . . . .
C36 C 0.7637(2) 0.64497(18) 0.06716(15) 0.0269(6) Uani 1 1 d . . . . .
C37 C 0.8271(2) 0.57029(19) 0.02964(16) 0.0324(6) Uani 1 1 d . . . . .
H37 H 0.840099 0.508459 0.061394 0.039 Uiso 1 1 calc R . . . .
C38 C 0.8711(3) 0.5864(2) -0.05379(17) 0.0372(7) Uani 1 1 d . . . . .
H38 H 0.915190 0.535682 -0.078677 0.045 Uiso 1 1 calc R . . . .
C39 C 0.8512(3) 0.6758(2) -0.10107(17) 0.0368(7) Uani 1 1 d . . . . .
H39 H 0.880613 0.685971 -0.158356 0.044 Uiso 1 1 calc R . . . .
C40 C 0.7878(2) 0.75095(19) -0.06470(16) 0.0311(6) Uani 1 1 d . . . . .
H40 H 0.773773 0.812557 -0.096700 0.037 Uiso 1 1 calc R . . . .
C41 C 0.7695(2) 0.50788(19) 0.21650(15) 0.0294(6) Uani 1 1 d . . . . .
C42 C 0.8772(2) 0.4819(2) 0.23905(16) 0.0338(6) Uani 1 1 d . . . . .
H42 H 0.922340 0.528899 0.234412 0.041 Uiso 1 1 calc R . . . .
C43 C 0.9198(3) 0.3881(2) 0.26833(17) 0.0412(8) Uani 1 1 d . . . . .
H43 H 0.994086 0.370897 0.282663 0.049 Uiso 1 1 calc R . . . .
C44 C 0.8539(3) 0.3202(2) 0.27646(19) 0.0487(9) Uani 1 1 d . . . . .
H44 H 0.881992 0.256136 0.297725 0.058 Uiso 1 1 calc R . . . .
C45 C 0.7470(3) 0.3447(2) 0.2538(2) 0.0490(9) Uani 1 1 d . . . . .
H45 H 0.702464 0.297337 0.258451 0.059 Uiso 1 1 calc R . . . .
C46 C 0.7043(3) 0.4382(2) 0.22437(17) 0.0370(7) Uani 1 1 d . . . . .
H46 H 0.630246 0.454667 0.209513 0.044 Uiso 1 1 calc R . . . .
C47 C 0.5659(2) 0.64543(18) 0.19941(17) 0.0317(6) Uani 1 1 d . . . . .
C48 C 0.5143(3) 0.6327(2) 0.2819(2) 0.0435(8) Uani 1 1 d . . . . .
H48 H 0.560386 0.613604 0.324288 0.052 Uiso 1 1 calc R . . . .
C49 C 0.3973(3) 0.6472(3) 0.3030(3) 0.0588(10) Uani 1 1 d . . . . .
H49 H 0.363445 0.637274 0.359395 0.071 Uiso 1 1 calc R . . . .
C50 C 0.3300(3) 0.6761(3) 0.2417(3) 0.0644(11) Uani 1 1 d . . . . .
H50 H 0.249575 0.686365 0.255761 0.077 Uiso 1 1 calc R . . . .
C51 C 0.3795(3) 0.6900(3) 0.1606(3) 0.0618(11) Uani 1 1 d . . . . .
H51 H 0.332686 0.711220 0.118695 0.074 Uiso 1 1 calc R . . . .
C52 C 0.4978(3) 0.6735(2) 0.1384(2) 0.0428(8) Uani 1 1 d . . . . .
H52 H 0.531020 0.681568 0.081767 0.051 Uiso 1 1 calc R . . . .
F1 F 0.7150(2) 0.80424(18) 0.63120(14) 0.0827(8) Uani 1 1 d . . . . .
F2 F 0.82193(18) 0.81797(13) 0.72327(10) 0.0537(5) Uani 1 1 d . . . . .
F3 F 0.9088(3) 0.7756(3) 0.60389(18) 0.1355(14) Uani 1 1 d . . . . .
F4 F 0.8172(3) 0.6772(2) 0.6967(2) 0.1232(13) Uani 1 1 d . . . . .
B1 B 0.8182(4) 0.7765(4) 0.6596(3) 0.0684(15) Uani 1 1 d . . . . .
C53 C 0.4698(4) 0.7444(3) 0.5612(3) 0.0948(17) Uani 1 1 d . . . . .
H53A H 0.517698 0.748996 0.506860 0.142 Uiso 1 1 calc GR . . . .
H53B H 0.445819 0.682568 0.576694 0.142 Uiso 1 1 calc GR . . . .
H53C H 0.513140 0.751901 0.602316 0.142 Uiso 1 1 calc GR . . . .
C54 C 0.3684(4) 0.8196(3) 0.5577(2) 0.0690(12) Uani 1 1 d . . . . .
H54A H 0.393564 0.881735 0.540855 0.083 Uiso 1 1 calc R . . . .
H54B H 0.323500 0.817364 0.613772 0.083 Uiso 1 1 calc R . . . .
C55 C 0.2927(5) 0.8117(3) 0.4986(3) 0.0799(14) Uani 1 1 d . . . . .
H55A H 0.337321 0.815724 0.442416 0.096 Uiso 1 1 calc R . . . .
H55B H 0.269968 0.748595 0.514514 0.096 Uiso 1 1 calc R . . . .
C56 C 0.1872(5) 0.8854(4) 0.4958(3) 0.0994(18) Uani 1 1 d . . . . .
H56A H 0.140529 0.878818 0.551299 0.119 Uiso 1 1 calc R . . . .
H56B H 0.209857 0.948452 0.483286 0.119 Uiso 1 1 calc R . . . .
C57 C 0.1159(7) 0.8818(6) 0.4350(4) 0.159(3) Uani 1 1 d . . . . .
H57A H 0.158300 0.895015 0.379092 0.239 Uiso 1 1 calc GR . . . .
H57B H 0.046660 0.929175 0.440451 0.239 Uiso 1 1 calc GR . . . .
H57C H 0.095451 0.818877 0.445033 0.239 Uiso 1 1 calc GR . . . .
C58A C 0.5888(11) 0.1548(9) 0.2055(7) 0.086(4) Uiso 0.5 1 d . . P A 1
H58A H 0.662985 0.169711 0.177148 0.128 Uiso 0.5 1 calc GR . P A 1
H58B H 0.594879 0.086312 0.223596 0.128 Uiso 0.5 1 calc GR . P A 1
H58C H 0.564651 0.185889 0.253704 0.128 Uiso 0.5 1 calc GR . P A 1
C59A C 0.4998(8) 0.1905(7) 0.1453(6) 0.068(2) Uiso 0.5 1 d . . P A 1
H59A H 0.427749 0.168329 0.171947 0.081 Uiso 0.5 1 calc R . P A 1
H59B H 0.527733 0.162675 0.094857 0.081 Uiso 0.5 1 calc R . P A 1
C60A C 0.4736(8) 0.3122(7) 0.1176(6) 0.063(2) Uiso 0.5 1 d . . P A 1
H60A H 0.544582 0.337260 0.093331 0.076 Uiso 0.5 1 calc R . P A 1
H60B H 0.418933 0.333089 0.077794 0.076 Uiso 0.5 1 calc R . P A 1
C61A C 0.4249(10) 0.3417(7) 0.1972(6) 0.083(3) Uiso 0.5 1 d . . P A 1
H61A H 0.485792 0.330266 0.231525 0.099 Uiso 0.5 1 calc R . P A 1
H61B H 0.367299 0.302343 0.226449 0.099 Uiso 0.5 1 calc R . P A 1
C62A C 0.3699(10) 0.4446(8) 0.1881(7) 0.096(3) Uiso 0.5 1 d . . P A 1
H62A H 0.413892 0.481752 0.142130 0.144 Uiso 0.5 1 calc GR . P A 1
H62B H 0.368218 0.467307 0.239269 0.144 Uiso 0.5 1 calc GR . P A 1
H62C H 0.292115 0.451564 0.177021 0.144 Uiso 0.5 1 calc GR . P A 1
C58B C 0.5826(8) 0.1549(7) 0.1771(6) 0.053(2) Uiso 0.5 1 d . . P B 2
H58D H 0.661115 0.166292 0.161062 0.080 Uiso 0.5 1 calc GR . P B 2
H58E H 0.578520 0.092495 0.167090 0.080 Uiso 0.5 1 calc GR . P B 2
H58F H 0.557888 0.157269 0.235841 0.080 Uiso 0.5 1 calc GR . P B 2
C59B C 0.4978(14) 0.2378(13) 0.1210(10) 0.128(5) Uiso 0.5 1 d . . P B 2
H59C H 0.532640 0.251204 0.062249 0.153 Uiso 0.5 1 calc R . P B 2
H59D H 0.422394 0.220188 0.124834 0.153 Uiso 0.5 1 calc R . P B 2
C60B C 0.4903(16) 0.3205(12) 0.1643(12) 0.148(6) Uiso 0.5 1 d . . P B 2
H60C H 0.453885 0.304559 0.222390 0.177 Uiso 0.5 1 calc R . P B 2
H60D H 0.568018 0.330918 0.164653 0.177 Uiso 0.5 1 calc R . P B 2
C61B C 0.4227(14) 0.4111(12) 0.1226(10) 0.140(5) Uiso 0.5 1 d . . P B 2
H61C H 0.348282 0.395907 0.119295 0.168 Uiso 0.5 1 calc R . P B 2
H61D H 0.407268 0.455768 0.161572 0.168 Uiso 0.5 1 calc R . P B 2
C62B C 0.4555(14) 0.4557(12) 0.0542(10) 0.158(6) Uiso 0.5 1 d . . P B 2
H62D H 0.463446 0.416616 0.012176 0.237 Uiso 0.5 1 calc GR . P B 2
H62E H 0.529211 0.472755 0.054382 0.237 Uiso 0.5 1 calc GR . P B 2
H62F H 0.399998 0.513192 0.041547 0.237 Uiso 0.5 1 calc GR . P B 2

loop_
_atom_site_aniso_label
_atom_site_aniso_U_11
_atom_site_aniso_U_22
_atom_site_aniso_U_33
_atom_site_aniso_U_23
_atom_site_aniso_U_13
_atom_site_aniso_U_12
Cu1 0.0279(2) 0.0223(2) 0.02245(19) -0.00510(15) -0.00672(15) -0.00288(16)
P1 0.0262(4) 0.0224(3) 0.0268(3) -0.0037(3) -0.0079(3) -0.0029(3)
P2 0.0297(4) 0.0203(3) 0.0255(3) -0.0039(2) -0.0085(3) -0.0031(3)
O1 0.0305(10) 0.0205(9) 0.0282(9) -0.0050(7) -0.0067(7) -0.0032(7)
N1 0.0287(12) 0.0247(11) 0.0243(10) -0.0056(9) -0.0055(9) -0.0020(9)
N2 0.0438(15) 0.0488(16) 0.0345(13) -0.0210(12) -0.0116(11) 0.0071(12)
N3 0.0306(12) 0.0301(12) 0.0241(10) -0.0094(9) -0.0088(9) -0.0005(9)
N4 0.0305(12) 0.0259(11) 0.0266(11) -0.0069(9) -0.0072(9) -0.0014(9)
N5 0.0295(12) 0.0269(11) 0.0295(11) -0.0037(9) -0.0093(9) -0.0016(9)
C1 0.0283(14) 0.0256(13) 0.0266(13) -0.0056(10) -0.0029(11) -0.0011(11)
C2 0.0367(16) 0.0362(15) 0.0269(13) -0.0107(12) -0.0054(12) -0.0010(12)
C3 0.0417(18) 0.0393(17) 0.0377(16) -0.0167(13) -0.0033(13) 0.0047(14)
C4 0.0379(17) 0.0392(17) 0.0402(16) -0.0118(13) -0.0091(13) 0.0093(13)
C5 0.0367(17) 0.0415(17) 0.0406(16) -0.0119(13) -0.0154(13) 0.0061(13)
C6 0.0348(16) 0.0326(15) 0.0292(13) -0.0113(12) -0.0075(12) 0.0000(12)
C7 0.0307(15) 0.0303(14) 0.0246(12) -0.0059(11) -0.0045(11) -0.0014(11)
C8 0.0415(18) 0.0487(18) 0.0327(15) -0.0193(14) -0.0119(13) 0.0061(14)
C9 0.0345(16) 0.0378(16) 0.0271(13) -0.0080(12) -0.0124(11) -0.0029(12)
C10 0.0305(15) 0.0292(14) 0.0253(13) -0.0020(11) -0.0095(11) -0.0059(11)
C11 0.0306(15) 0.0321(15) 0.0296(13) -0.0001(11) -0.0096(11) -0.0049(12)
C12 0.0379(17) 0.0459(18) 0.0330(15) -0.0074(13) -0.0126(13) 0.0019(14)
C13 0.0411(18) 0.057(2) 0.0363(16) -0.0065(15) -0.0170(14) 0.0001(16)
C14 0.0374(18) 0.0461(19) 0.0441(17) 0.0002(14) -0.0183(14) 0.0025(14)
C15 0.0411(18) 0.0388(17) 0.0499(18) -0.0100(14) -0.0153(14) 0.0072(14)
C16 0.0394(17) 0.0323(15) 0.0372(15) -0.0041(12) -0.0155(13) -0.0004(13)
C17 0.0274(14) 0.0237(13) 0.0322(13) -0.0066(11) -0.0069(11) -0.0057(11)
C18 0.0309(15) 0.0298(14) 0.0325(14) -0.0064(11) -0.0066(11) -0.0073(12)
C19 0.0406(17) 0.0383(16) 0.0378(15) -0.0148(13) -0.0003(13) -0.0122(13)
C20 0.0335(17) 0.0351(16) 0.0569(19) -0.0212(15) 0.0022(14) -0.0052(13)
C21 0.0343(16) 0.0305(15) 0.0519(18) -0.0080(13) -0.0087(14) 0.0018(13)
C22 0.0327(16) 0.0304(15) 0.0369(15) -0.0032(12) -0.0083(12) -0.0033(12)
C23 0.0345(15) 0.0266(13) 0.0270(13) -0.0027(11) -0.0092(11) -0.0068(11)
C24 0.0351(17) 0.0457(18) 0.0431(17) -0.0144(14) -0.0091(13) -0.0095(14)
C25 0.0410(19) 0.059(2) 0.062(2) -0.0153(18) -0.0172(16) -0.0152(16)
C26 0.063(2) 0.0438(19) 0.0514(19) -0.0155(16) -0.0213(17) -0.0164(17)
C27 0.057(2) 0.0365(17) 0.0500(19) -0.0184(15) -0.0099(16) -0.0061(15)
C28 0.0387(17) 0.0305(15) 0.0427(16) -0.0108(13) -0.0075(13) -0.0056(13)
C29 0.0267(14) 0.0226(12) 0.0250(12) -0.0040(10) -0.0055(10) -0.0010(10)
C30 0.0283(14) 0.0217(12) 0.0246(12) -0.0045(10) -0.0030(10) -0.0006(10)
C31 0.0310(15) 0.0281(14) 0.0321(14) -0.0054(11) -0.0111(11) 0.0005(11)
C32 0.0395(17) 0.0263(14) 0.0319(14) -0.0009(11) -0.0111(12) 0.0041(12)
C33 0.0424(17) 0.0219(13) 0.0364(15) -0.0020(11) -0.0084(13) -0.0027(12)
C34 0.0364(16) 0.0281(14) 0.0329(14) -0.0026(11) -0.0098(12) -0.0068(12)
C35 0.0286(14) 0.0237(13) 0.0263(12) -0.0086(10) -0.0092(11) -0.0026(11)
C36 0.0326(15) 0.0249(13) 0.0261(12) -0.0058(10) -0.0103(11) -0.0048(11)
C37 0.0441(17) 0.0242(13) 0.0299(14) -0.0061(11) -0.0093(12) -0.0038(12)
C38 0.0461(18) 0.0317(15) 0.0348(15) -0.0146(12) -0.0039(13) -0.0022(13)
C39 0.0442(18) 0.0394(16) 0.0275(14) -0.0082(12) -0.0053(12) -0.0067(13)
C40 0.0383(16) 0.0269(14) 0.0293(13) -0.0027(11) -0.0122(12) -0.0048(12)
C41 0.0388(16) 0.0260(13) 0.0237(12) -0.0062(10) -0.0078(11) -0.0015(12)
C42 0.0379(16) 0.0300(15) 0.0338(14) -0.0102(12) -0.0094(12) 0.0019(12)
C43 0.0494(19) 0.0362(17) 0.0334(15) -0.0091(13) -0.0143(13) 0.0131(14)
C44 0.073(2) 0.0250(15) 0.0393(17) -0.0019(13) -0.0106(16) 0.0096(16)
C45 0.072(3) 0.0255(15) 0.0489(19) -0.0007(14) -0.0108(17) -0.0116(16)
C46 0.0438(18) 0.0271(14) 0.0394(16) -0.0014(12) -0.0103(13) -0.0061(13)
C47 0.0333(15) 0.0214(13) 0.0414(15) -0.0040(11) -0.0099(12) -0.0048(11)
C48 0.0385(18) 0.0469(19) 0.0444(17) -0.0101(14) -0.0036(14) -0.0067(14)
C49 0.042(2) 0.058(2) 0.070(2) -0.0090(19) 0.0084(18) -0.0134(17)
C50 0.0321(19) 0.050(2) 0.099(3) 0.010(2) -0.006(2) -0.0081(16)
C51 0.045(2) 0.047(2) 0.092(3) 0.0220(19) -0.036(2) -0.0167(17)
C52 0.0394(18) 0.0357(16) 0.0539(19) 0.0080(14) -0.0183(15) -0.0139(14)
F1 0.0889(17) 0.0927(18) 0.0725(15) -0.0314(13) -0.0501(13) 0.0230(14)
F2 0.0808(14) 0.0494(11) 0.0386(10) -0.0117(8) -0.0248(9) -0.0104(10)
F3 0.120(3) 0.221(4) 0.0699(18) -0.074(2) -0.0043(17) 0.001(3)
F4 0.136(3) 0.0633(18) 0.199(3) -0.054(2) -0.104(3) 0.0233(17)
B1 0.076(3) 0.071(3) 0.060(3) -0.036(2) -0.035(3) 0.031(3)
C53 0.079(3) 0.067(3) 0.115(4) 0.001(3) 0.003(3) 0.004(3)
C54 0.078(3) 0.055(2) 0.062(2) -0.0019(19) 0.000(2) -0.004(2)
C55 0.108(4) 0.075(3) 0.063(3) 0.006(2) -0.018(3) -0.045(3)
C56 0.084(4) 0.122(5) 0.082(3) 0.021(3) -0.019(3) -0.029(3)
C57 0.174(7) 0.196(8) 0.128(5) 0.054(5) -0.088(5) -0.106(6)

loop_
_atom_type_symbol
_atom_type_description
_atom_type_scat_dispersion_real
_atom_type_scat_dispersion_imag
_atom_type_scat_source
C C 0.0148 0.0070 'International Tables Vol C Tables 4.2.6.8 and 6.1.1.4'
H H 0.0000 0.0000 'International Tables Vol C Tables 4.2.6.8 and 6.1.1.4'
B B 0.0073 0.0030 'International Tables Vol C Tables 4.2.6.8 and 6.1.1.4'
Cu Cu -2.9183 3.6937 'International Tables Vol C Tables 4.2.6.8 and 6.1.1.4'
F F 0.0600 0.0411 'International Tables Vol C Tables 4.2.6.8 and 6.1.1.4'
N N 0.0253 0.0136 'International Tables Vol C Tables 4.2.6.8 and 6.1.1.4'
O O 0.0412 0.0250 'International Tables Vol C Tables 4.2.6.8 and 6.1.1.4'
P P 0.2596 0.3354 'International Tables Vol C Tables 4.2.6.8 and 6.1.1.4'

loop_
_geom_angle_atom_site_label_1
_geom_angle_atom_site_label_2
_geom_angle_atom_site_label_3
_geom_angle
_geom_angle_site_symmetry_1
_geom_angle_site_symmetry_3
_geom_angle_publ_flag
P2 Cu1 P1 115.67(3) . . ?
N1 Cu1 P1 106.11(7) . . ?
N1 Cu1 P2 123.45(7) . . ?
N4 Cu1 P1 105.32(7) . . ?
N4 Cu1 P2 121.09(7) . . ?
N4 Cu1 N1 78.93(8) . . ?
C17 P1 Cu1 110.93(9) . . ?
C17 P1 C23 105.92(13) . . ?
C17 P1 C29 104.38(11) . . ?
C23 P1 Cu1 113.05(9) . . ?
C29 P1 Cu1 119.00(9) . . ?
C29 P1 C23 102.37(12) . . ?
C36 P2 Cu1 111.23(9) . . ?
C36 P2 C47 107.52(13) . . ?
C41 P2 Cu1 115.69(10) . . ?
C41 P2 C36 103.78(12) . . ?
C41 P2 C47 104.53(13) . . ?
C47 P2 Cu1 113.29(9) . . ?
C30 O1 C35 118.98(19) . . ?
C1 N1 Cu1 126.77(17) . . ?
C7 N1 Cu1 114.64(17) . . ?
C7 N1 C1 116.8(2) . . ?
C8 N2 C2 117.7(2) . . ?
N4 N3 C7 118.0(2) . . ?
C9 N3 N4 109.7(2) . . ?
C9 N3 C7 132.2(2) . . ?
N3 N4 Cu1 111.81(15) . . ?
N5 N4 Cu1 140.18(17) . . ?
N5 N4 N3 108.0(2) . . ?
N4 N5 C10 108.9(2) . . ?
N1 C1 C2 120.3(2) . . ?
N1 C1 C6 120.2(2) . . ?
C6 C1 C2 119.5(2) . . ?
N2 C2 C1 120.8(2) . . ?
N2 C2 C3 119.8(2) . . ?
C3 C2 C1 119.4(3) . . ?
C4 C3 C2 120.3(3) . . ?
C3 C4 C5 120.1(3) . . ?
C6 C5 C4 121.5(3) . . ?
C5 C6 C1 119.2(2) . . ?
N1 C7 N3 115.2(2) . . ?
N1 C7 C8 123.3(2) . . ?
C8 C7 N3 121.5(2) . . ?
N2 C8 C7 121.0(3) . . ?
N3 C9 C10 105.3(2) . . ?
N5 C10 C11 121.5(2) . . ?
C9 C10 N5 108.0(2) . . ?
C9 C10 C11 130.5(2) . . ?
C12 C11 C10 121.0(2) . . ?
C12 C11 C16 119.2(3) . . ?
C16 C11 C10 119.8(2) . . ?
C11 C12 C13 120.6(3) . . ?
C14 C13 C12 120.1(3) . . ?
C15 C14 C13 120.0(3) . . ?
C14 C15 C16 120.2(3) . . ?
C15 C16 C11 120.0(3) . . ?
C18 C17 P1 123.5(2) . . ?
C18 C17 C22 119.1(2) . . ?
C22 C17 P1 117.3(2) . . ?
C17 C18 C19 120.3(3) . . ?
C20 C19 C18 120.2(3) . . ?
C19 C20 C21 120.0(3) . . ?
C20 C21 C22 120.3(3) . . ?
C21 C22 C17 120.0(3) . . ?
C24 C23 P1 123.9(2) . . ?
C24 C23 C28 118.5(3) . . ?
C28 C23 P1 117.6(2) . . ?
C23 C24 C25 120.7(3) . . ?
C26 C25 C24 120.4(3) . . ?
C25 C26 C27 119.2(3) . . ?
C28 C27 C26 120.7(3) . . ?
C27 C28 C23 120.5(3) . . ?
C30 C29 P1 120.79(19) . . ?
C30 C29 C34 117.2(2) . . ?
C34 C29 P1 122.0(2) . . ?
O1 C30 C29 119.5(2) . . ?
C31 C30 O1 118.8(2) . . ?
C31 C30 C29 121.6(2) . . ?
C30 C31 C32 119.6(3) . . ?
C33 C32 C31 119.8(3) . . ?
C32 C33 C34 120.5(3) . . ?
C33 C34 C29 121.3(3) . . ?
C36 C35 O1 115.8(2) . . ?
C40 C35 O1 121.8(2) . . ?
C40 C35 C36 122.4(2) . . ?
C35 C36 P2 119.26(19) . . ?
C35 C36 C37 118.1(2) . . ?
C37 C36 P2 122.1(2) . . ?
C38 C37 C36 120.1(3) . . ?
C39 C38 C37 120.5(3) . . ?
C38 C39 C40 120.1(3) . . ?
C35 C40 C39 118.7(2) . . ?
C42 C41 P2 117.9(2) . . ?
C42 C41 C46 118.7(3) . . ?
C46 C41 P2 123.3(2) . . ?
C41 C42 C43 120.8(3) . . ?
C44 C43 C42 119.7(3) . . ?
C43 C44 C45 120.1(3) . . ?
C44 C45 C46 120.4(3) . . ?
C45 C46 C41 120.2(3) . . ?
C48 C47 P2 117.5(2) . . ?
C52 C47 P2 123.6(2) . . ?
C52 C47 C48 118.8(3) . . ?
C49 C48 C47 121.2(3) . . ?
C50 C49 C48 119.6(4) . . ?
C51 C50 C49 119.8(3) . . ?
C50 C51 C52 121.2(3) . . ?
C47 C52 C51 119.4(3) . . ?
F1 B1 F4 102.8(4) . . ?
F2 B1 F1 112.1(3) . . ?
F2 B1 F4 104.5(4) . . ?
F3 B1 F1 116.6(4) . . ?
F3 B1 F2 114.3(5) . . ?
F3 B1 F4 104.7(4) . . ?
C53 C54 C55 113.6(4) . . ?
C56 C55 C54 114.7(4) . . ?
C57 C56 C55 115.3(6) . . ?
C58A C59A C60A 112.8(8) . . ?
C61A C60A C59A 102.2(7) . . ?
C60A C61A C62A 113.1(8) . . ?
C60B C59B C58B 99.8(12) . . ?
C61B C60B C59B 112.4(16) . . ?
C62B C61B C60B 124.1(17) . . ?

loop_
_geom_bond_atom_site_label_1
_geom_bond_atom_site_label_2
_geom_bond_distance
_geom_bond_site_symmetry_2
_geom_bond_publ_flag
Cu1 P1 2.2557(8) . ?
Cu1 P2 2.2101(8) . ?
Cu1 N1 2.063(2) . ?
Cu1 N4 2.061(2) . ?
P1 C17 1.822(3) . ?
P1 C23 1.831(3) . ?
P1 C29 1.830(3) . ?
P2 C36 1.825(3) . ?
P2 C41 1.813(3) . ?
P2 C47 1.825(3) . ?
O1 C30 1.394(3) . ?
O1 C35 1.395(3) . ?
N1 C1 1.367(3) . ?
N1 C7 1.315(3) . ?
N2 C2 1.375(4) . ?
N2 C8 1.306(4) . ?
N3 N4 1.364(3) . ?
N3 C7 1.415(3) . ?
N3 C9 1.356(3) . ?
N4 N5 1.297(3) . ?
N5 C10 1.379(3) . ?
C1 C2 1.412(4) . ?
C1 C6 1.407(4) . ?
C2 C3 1.411(4) . ?
C3 C4 1.347(4) . ?
C4 C5 1.411(4) . ?
C5 C6 1.361(4) . ?
C7 C8 1.411(4) . ?
C9 C10 1.369(4) . ?
C10 C11 1.468(4) . ?
C11 C12 1.384(4) . ?
C11 C16 1.394(4) . ?
C12 C13 1.385(4) . ?
C13 C14 1.381(4) . ?
C14 C15 1.381(4) . ?
C15 C16 1.391(4) . ?
C17 C18 1.386(4) . ?
C17 C22 1.404(4) . ?
C18 C19 1.391(4) . ?
C19 C20 1.380(4) . ?
C20 C21 1.381(4) . ?
C21 C22 1.384(4) . ?
C23 C24 1.377(4) . ?
C23 C28 1.390(4) . ?
C24 C25 1.390(5) . ?
C25 C26 1.368(5) . ?
C26 C27 1.382(5) . ?
C27 C28 1.376(4) . ?
C29 C30 1.394(4) . ?
C29 C34 1.395(4) . ?
C30 C31 1.386(4) . ?
C31 C32 1.386(4) . ?
C32 C33 1.369(4) . ?
C33 C34 1.380(4) . ?
C35 C36 1.388(4) . ?
C35 C40 1.377(4) . ?
C36 C37 1.400(4) . ?
C37 C38 1.387(4) . ?
C38 C39 1.383(4) . ?
C39 C40 1.396(4) . ?
C41 C42 1.388(4) . ?
C41 C46 1.391(4) . ?
C42 C43 1.389(4) . ?
C43 C44 1.374(5) . ?
C44 C45 1.379(5) . ?
C45 C46 1.385(4) . ?
C47 C48 1.395(4) . ?
C47 C52 1.381(4) . ?
C48 C49 1.382(5) . ?
C49 C50 1.377(6) . ?
C50 C51 1.368(6) . ?
C51 C52 1.400(5) . ?
F1 B1 1.380(5) . ?
F2 B1 1.350(5) . ?
F3 B1 1.302(6) . ?
F4 B1 1.462(6) . ?
C53 C54 1.480(6) . ?
C54 C55 1.512(6) . ?
C55 C56 1.502(7) . ?
C56 C57 1.474(8) . ?
C58A C59A 1.557(15) . ?
C59A C60A 1.730(13) . ?
C60A C61A 1.469(14) . ?
C61A C62A 1.513(14) . ?
C58B C59B 1.674(18) . ?
C59B C60B 1.52(2) . ?
C60B C61B 1.52(2) . ?
C61B C62B 1.232(18) . ?
